data_4314758
loop_
_publ_author_name
'Eric E. Benson'
'Arnold L. Rheingold'
'Clifford P. Kubiak'

_publ_section_title
;
 Synthesis and Characterization of
 6,6'-(2,4,6-Triisopropylphenyl)-2,2'-bipyridine (tripbipy) and Its
 Complexes of the Late First Row Transition Metals
;
_journal_name_full 'Inorganic Chemistry'
_journal_page_first 1458
_journal_page_last 1464
_journal_paper_doi 10.1021/ic9016382
_journal_volume 49
_journal_year 2010
_chemical_formula_moiety 'C40 H52 Cl2 N2 Zn, C H Cl3'
_chemical_formula_sum 'C41 H53 Cl5 N2 Zn'
_chemical_formula_weight 816.47
_chemical_name_systematic
; 
 ? 
;
_space_group_IT_number 14
_symmetry_cell_setting monoclinic
_symmetry_space_group_name_Hall '-P 2ybc'
_symmetry_space_group_name_H-M 'P 1 21/c 1'
_atom_sites_solution_hydrogens geom
_atom_sites_solution_primary direct
_atom_sites_solution_secondary difmap
_audit_creation_method SHELXL-97
_cell_angle_alpha 90.00
_cell_angle_beta 99.8660(10)
_cell_angle_gamma 90.00
_cell_formula_units_Z 4
_cell_length_a 8.9639(8)
_cell_length_b 28.157(2)
_cell_length_c 16.7861(14)
_cell_measurement_reflns_used 9951
_cell_measurement_temperature 150(2)
_cell_measurement_theta_max 25.39
_cell_measurement_theta_min 2.31
_cell_volume 4174.1(6)
_computing_cell_refinement 'Bruker SAINT'
_computing_data_collection 'Bruker APEX2'
_computing_data_reduction 'Bruker SAINT'
_computing_molecular_graphics 'Bruker SHELXTL'
_computing_publication_material 'Bruker SHELXTL'
_computing_structure_refinement 'SHELXL-97 (Sheldrick, 2008)'
_computing_structure_solution 'SHELXS-97 (Sheldrick, 2008)'
_diffrn_ambient_temperature 150(2)
_diffrn_measured_fraction_theta_full 1.000
_diffrn_measured_fraction_theta_max 0.994
_diffrn_measurement_device_type 'Bruker APEX CCD'
_diffrn_measurement_method '\f and \w scans'
_diffrn_radiation_monochromator graphite
_diffrn_radiation_source 'fine-focus sealed tube'
_diffrn_radiation_type MoK\a
_diffrn_radiation_wavelength 0.71073
_diffrn_reflns_av_R_equivalents 0.0936
_diffrn_reflns_av_sigmaI/netI 0.0696
_diffrn_reflns_limit_h_max 10
_diffrn_reflns_limit_h_min -10
_diffrn_reflns_limit_k_max 33
_diffrn_reflns_limit_k_min -34
_diffrn_reflns_limit_l_max 20
_diffrn_reflns_limit_l_min -20
_diffrn_reflns_number 56541
_diffrn_reflns_theta_full 25.00
_diffrn_reflns_theta_max 25.50
_diffrn_reflns_theta_min 1.43
_exptl_absorpt_coefficient_mu 0.939
_exptl_absorpt_correction_T_max 0.9120
_exptl_absorpt_correction_T_min 0.7660
_exptl_absorpt_correction_type multi-scan
_exptl_absorpt_process_details SADABS
_exptl_crystal_colour colourless
_exptl_crystal_density_diffrn 1.299
_exptl_crystal_density_method 'not measured'
_exptl_crystal_description plate
_exptl_crystal_F_000 1712
_exptl_crystal_size_max 0.30
_exptl_crystal_size_mid 0.30
_exptl_crystal_size_min 0.10
_refine_diff_density_max 0.732
_refine_diff_density_min -0.469
_refine_diff_density_rms 0.079
_refine_ls_extinction_method none
_refine_ls_goodness_of_fit_ref 1.013
_refine_ls_hydrogen_treatment constr
_refine_ls_matrix_type full
_refine_ls_number_parameters 454
_refine_ls_number_reflns 7721
_refine_ls_number_restraints 0
_refine_ls_restrained_S_all 1.013
_refine_ls_R_factor_all 0.0851
_refine_ls_R_factor_gt 0.0491
_refine_ls_shift/su_max 0.001
_refine_ls_shift/su_mean 0.000
_refine_ls_structure_factor_coef Fsqd
_refine_ls_weighting_details 'calc w=1/[\s^2^(Fo^2^)+(0.0477P)^2^+3.2561P] where P=(Fo^2^+2Fc^2^)/3'
_refine_ls_weighting_scheme calc
_refine_ls_wR_factor_gt 0.0999
_refine_ls_wR_factor_ref 0.1135
_reflns_number_gt 5389
_reflns_number_total 7721
_reflns_threshold_expression >2\s(I)
_cod_data_source_file ic9016382_si_002_5.cif
_cod_data_source_block zncl2tripbipy
_cod_depositor_comments
;
The following automatic conversions were performed:

'_symmetry_cell_setting' value 'Monoclinic' changed to 'monoclinic'
according to the built-in table from CIF Core dictionary named
'cif_core.dic' version 2.4.1 from 2010-06-29.

Automatic conversion script
Id: cif_fix_values 1646 2011-03-28 12:23:43Z adriana 
;
_cod_original_cell_volume 4174.0(6)
_cod_database_code 4314758

loop_
_symmetry_equiv_pos_as_xyz
'x, y, z'
'-x, y+1/2, -z+1/2'
'-x, -y, -z'
'x, -y-1/2, z-1/2'

loop_
_atom_site_label
_atom_site_type_symbol
_atom_site_fract_x
_atom_site_fract_y
_atom_site_fract_z
_atom_site_U_iso_or_equiv
_atom_site_adp_type
_atom_site_occupancy
_atom_site_symmetry_multiplicity
_atom_site_calc_flag
_atom_site_refinement_flags
_atom_site_disorder_assembly
_atom_site_disorder_group
C1 C 0.2526(4) 0.80330(12) 0.42788(19) 0.0193(8) Uani 1 1 d . . .
C2 C 0.2473(4) 0.83257(13) 0.3607(2) 0.0233(8) Uani 1 1 d . . .
H2 H 0.1921 0.8615 0.3571 0.028 Uiso 1 1 calc R . .
C3 C 0.3231(4) 0.81911(13) 0.2992(2) 0.0261(9) Uani 1 1 d . . .
H3 H 0.3227 0.8392 0.2537 0.031 Uiso 1 1 calc R . .
C4 C 0.3995(4) 0.77624(13) 0.3040(2) 0.0236(8) Uani 1 1 d . . .
H4 H 0.4505 0.7663 0.2617 0.028 Uiso 1 1 calc R . .
C5 C 0.4003(4) 0.74803(12) 0.37166(19) 0.0184(8) Uani 1 1 d . . .
C6 C 0.4719(4) 0.70052(12) 0.38089(19) 0.0175(7) Uani 1 1 d . . .
C7 C 0.5374(4) 0.67934(13) 0.3202(2) 0.0219(8) Uani 1 1 d . . .
H7 H 0.5418 0.6958 0.2712 0.026 Uiso 1 1 calc R . .
C8 C 0.5957(4) 0.63417(13) 0.3325(2) 0.0227(8) Uani 1 1 d . . .
H8 H 0.6433 0.6195 0.2924 0.027 Uiso 1 1 calc R . .
C9 C 0.5852(4) 0.61021(13) 0.40275(19) 0.0212(8) Uani 1 1 d . . .
H9 H 0.6249 0.5790 0.4114 0.025 Uiso 1 1 calc R . .
C10 C 0.5159(3) 0.63214(12) 0.46102(19) 0.0164(7) Uani 1 1 d . . .
C11 C 0.4864(4) 0.60635(12) 0.53536(19) 0.0180(8) Uani 1 1 d . . .
C12 C 0.5833(4) 0.61224(12) 0.61028(19) 0.0175(7) Uani 1 1 d . . .
C13 C 0.5427(4) 0.59108(13) 0.6780(2) 0.0241(8) Uani 1 1 d . . .
H13 H 0.6052 0.5957 0.7292 0.029 Uiso 1 1 calc R . .
C14 C 0.4136(4) 0.56349(13) 0.6734(2) 0.0249(8) Uani 1 1 d . . .
C15 C 0.3246(4) 0.55617(13) 0.5983(2) 0.0255(8) Uani 1 1 d . . .
H15 H 0.2379 0.5363 0.5945 0.031 Uiso 1 1 calc R . .
C16 C 0.3585(4) 0.57713(12) 0.5281(2) 0.0201(8) Uani 1 1 d . . .
C17 C 0.1731(4) 0.81641(12) 0.49667(18) 0.0176(7) Uani 1 1 d . . .
C18 C 0.2345(4) 0.85219(12) 0.55042(19) 0.0187(8) Uani 1 1 d . . .
C19 C 0.1620(4) 0.86283(13) 0.6160(2) 0.0230(8) Uani 1 1 d . . .
H19 H 0.2027 0.8869 0.6531 0.028 Uiso 1 1 calc R . .
C20 C 0.0316(4) 0.83885(13) 0.6279(2) 0.0237(8) Uani 1 1 d . . .
C21 C -0.0287(4) 0.80460(13) 0.5728(2) 0.0227(8) Uani 1 1 d . . .
H21 H -0.1191 0.7888 0.5801 0.027 Uiso 1 1 calc R . .
C22 C 0.0389(4) 0.79250(12) 0.50672(19) 0.0191(8) Uani 1 1 d . . .
C23 C 0.7309(4) 0.63940(13) 0.6156(2) 0.0233(8) Uani 1 1 d . . .
H23 H 0.7148 0.6652 0.5741 0.028 Uiso 1 1 calc R . .
C24 C 0.7871(4) 0.66230(14) 0.6972(2) 0.0315(9) Uani 1 1 d . . .
H24A H 0.7057 0.6813 0.7134 0.047 Uiso 1 1 calc R . .
H24B H 0.8738 0.6828 0.6933 0.047 Uiso 1 1 calc R . .
H24C H 0.8181 0.6375 0.7377 0.047 Uiso 1 1 calc R . .
C25 C 0.8533(4) 0.60625(14) 0.5943(2) 0.0302(9) Uani 1 1 d . . .
H25A H 0.8703 0.5803 0.6337 0.045 Uiso 1 1 calc R . .
H25B H 0.9476 0.6241 0.5956 0.045 Uiso 1 1 calc R . .
H25C H 0.8204 0.5931 0.5401 0.045 Uiso 1 1 calc R . .
C26 C 0.3747(4) 0.54268(15) 0.7517(2) 0.0338(10) Uani 1 1 d . . .
H26 H 0.3986 0.5681 0.7934 0.041 Uiso 1 1 calc R . .
C27 C 0.2104(5) 0.53141(19) 0.7478(3) 0.0582(14) Uani 1 1 d . . .
H27A H 0.1493 0.5591 0.7273 0.087 Uiso 1 1 calc R . .
H27B H 0.1914 0.5234 0.8020 0.087 Uiso 1 1 calc R . .
H27C H 0.1828 0.5044 0.7115 0.087 Uiso 1 1 calc R . .
C28 C 0.4784(6) 0.50152(17) 0.7811(3) 0.0580(14) Uani 1 1 d . . .
H28A H 0.4545 0.4745 0.7443 0.087 Uiso 1 1 calc R . .
H28B H 0.4640 0.4924 0.8356 0.087 Uiso 1 1 calc R . .
H28C H 0.5839 0.5111 0.7823 0.087 Uiso 1 1 calc R . .
C29 C 0.2563(4) 0.56803(13) 0.4471(2) 0.0244(8) Uani 1 1 d . . .
H29 H 0.2822 0.5920 0.4078 0.029 Uiso 1 1 calc R . .
C30 C 0.0886(4) 0.57379(16) 0.4518(2) 0.0375(10) Uani 1 1 d . . .
H30A H 0.0594 0.5501 0.4890 0.056 Uiso 1 1 calc R . .
H30B H 0.0281 0.5693 0.3979 0.056 Uiso 1 1 calc R . .
H30C H 0.0708 0.6057 0.4715 0.056 Uiso 1 1 calc R . .
C31 C 0.2884(5) 0.51891(15) 0.4155(3) 0.0475(12) Uani 1 1 d . . .
H31A H 0.3962 0.5163 0.4123 0.071 Uiso 1 1 calc R . .
H31B H 0.2280 0.5143 0.3616 0.071 Uiso 1 1 calc R . .
H31C H 0.2615 0.4946 0.4523 0.071 Uiso 1 1 calc R . .
C32 C 0.3746(4) 0.87991(12) 0.5397(2) 0.0206(8) Uani 1 1 d . . .
H32 H 0.4239 0.8627 0.4990 0.025 Uiso 1 1 calc R . .
C33 C 0.4908(4) 0.88387(14) 0.6179(2) 0.0284(9) Uani 1 1 d . . .
H33A H 0.5817 0.9000 0.6065 0.043 Uiso 1 1 calc R . .
H33B H 0.5179 0.8520 0.6390 0.043 Uiso 1 1 calc R . .
H33C H 0.4472 0.9021 0.6580 0.043 Uiso 1 1 calc R . .
C34 C 0.3320(4) 0.92947(13) 0.5065(2) 0.0314(9) Uani 1 1 d . . .
H34A H 0.2630 0.9268 0.4546 0.047 Uiso 1 1 calc R . .
H34B H 0.4237 0.9465 0.4985 0.047 Uiso 1 1 calc R . .
H34C H 0.2819 0.9470 0.5449 0.047 Uiso 1 1 calc R . .
C35 C -0.0366(4) 0.84728(14) 0.7040(2) 0.0293(9) Uani 1 1 d . . .
H35 H -0.1378 0.8313 0.6965 0.035 Uiso 1 1 calc R . .
C36 C 0.0642(6) 0.82427(16) 0.7769(2) 0.0548(14) Uani 1 1 d . . .
H36A H 0.1638 0.8396 0.7860 0.082 Uiso 1 1 calc R . .
H36B H 0.0762 0.7904 0.7663 0.082 Uiso 1 1 calc R . .
H36C H 0.0171 0.8281 0.8251 0.082 Uiso 1 1 calc R . .
C37 C -0.0597(5) 0.89930(14) 0.7210(2) 0.0390(10) Uani 1 1 d . . .
H37A H 0.0384 0.9156 0.7298 0.059 Uiso 1 1 calc R . .
H37B H -0.1065 0.9024 0.7694 0.059 Uiso 1 1 calc R . .
H37C H -0.1259 0.9136 0.6747 0.059 Uiso 1 1 calc R . .
C38 C -0.0324(4) 0.75513(13) 0.44572(19) 0.0223(8) Uani 1 1 d . . .
H38 H 0.0518 0.7357 0.4304 0.027 Uiso 1 1 calc R . .
C39 C -0.1394(4) 0.72126(13) 0.4788(2) 0.0248(8) Uani 1 1 d . . .
H39A H -0.0879 0.7075 0.5297 0.037 Uiso 1 1 calc R . .
H39B H -0.1698 0.6958 0.4395 0.037 Uiso 1 1 calc R . .
H39C H -0.2294 0.7387 0.4883 0.037 Uiso 1 1 calc R . .
C40 C -0.1160(5) 0.77890(15) 0.3685(2) 0.0385(11) Uani 1 1 d . . .
H40A H -0.1545 0.7544 0.3287 0.058 Uiso 1 1 calc R . .
H40B H -0.0460 0.7997 0.3461 0.058 Uiso 1 1 calc R . .
H40C H -0.2008 0.7977 0.3814 0.058 Uiso 1 1 calc R . .
C41 C 0.8553(5) 0.91185(15) 0.4523(2) 0.0373(10) Uani 1 1 d . . .
H41 H 0.9233 0.8861 0.4788 0.045 Uiso 1 1 calc R . .
N1 N 0.3280(3) 0.76184(10) 0.43329(15) 0.0169(6) Uani 1 1 d . . .
N2 N 0.4636(3) 0.67697(10) 0.45072(15) 0.0166(6) Uani 1 1 d . . .
Cl1 Cl 0.56426(9) 0.75829(3) 0.61469(5) 0.0236(2) Uani 1 1 d . . .
Cl2 Cl 0.20599(9) 0.68533(3) 0.59298(5) 0.0249(2) Uani 1 1 d . . .
Cl3 Cl 0.67357(13) 0.88800(5) 0.42083(8) 0.0630(4) Uani 1 1 d . . .
Cl4 Cl 0.8508(2) 0.95781(5) 0.52201(7) 0.0772(5) Uani 1 1 d . . .
Cl5 Cl 0.92866(12) 0.93314(4) 0.36833(6) 0.0434(3) Uani 1 1 d . . .
Zn1 Zn 0.37925(4) 0.719216(14) 0.53550(2) 0.01772(12) Uani 1 1 d . . .

loop_
_atom_site_aniso_label
_atom_site_aniso_U_11
_atom_site_aniso_U_22
_atom_site_aniso_U_33
_atom_site_aniso_U_23
_atom_site_aniso_U_13
_atom_site_aniso_U_12
C1 0.0236(19) 0.018(2) 0.0152(17) -0.0023(14) 0.0015(14) -0.0041(16)
C2 0.033(2) 0.016(2) 0.0207(19) 0.0004(15) 0.0057(15) 0.0033(16)
C3 0.040(2) 0.021(2) 0.0169(18) 0.0060(15) 0.0061(15) -0.0029(18)
C4 0.031(2) 0.023(2) 0.0177(18) 0.0001(15) 0.0079(14) -0.0005(17)
C5 0.0221(19) 0.018(2) 0.0145(17) -0.0011(14) 0.0023(13) -0.0049(15)
C6 0.0162(18) 0.021(2) 0.0149(17) -0.0013(14) 0.0006(13) -0.0050(15)
C7 0.026(2) 0.025(2) 0.0155(17) 0.0003(15) 0.0075(14) -0.0040(17)
C8 0.0207(19) 0.029(2) 0.0193(18) -0.0037(15) 0.0057(14) 0.0015(16)
C9 0.022(2) 0.022(2) 0.0199(19) -0.0022(15) 0.0047(14) -0.0001(16)
C10 0.0130(17) 0.020(2) 0.0162(17) -0.0006(14) 0.0016(13) -0.0032(15)
C11 0.0218(19) 0.017(2) 0.0165(17) 0.0001(14) 0.0068(13) 0.0035(15)
C12 0.0214(19) 0.0157(19) 0.0161(17) -0.0006(14) 0.0052(13) 0.0041(15)
C13 0.023(2) 0.031(2) 0.0190(18) 0.0030(15) 0.0042(14) 0.0047(17)
C14 0.023(2) 0.028(2) 0.025(2) 0.0078(16) 0.0067(15) 0.0050(17)
C15 0.021(2) 0.023(2) 0.034(2) 0.0077(16) 0.0094(16) 0.0003(16)
C16 0.0186(19) 0.018(2) 0.0250(19) 0.0020(15) 0.0066(14) 0.0025(15)
C17 0.0216(19) 0.018(2) 0.0136(17) 0.0021(14) 0.0030(13) 0.0020(15)
C18 0.0209(19) 0.0160(19) 0.0184(18) 0.0000(14) 0.0008(14) 0.0026(15)
C19 0.025(2) 0.024(2) 0.0192(18) -0.0048(15) 0.0013(14) -0.0004(16)
C20 0.023(2) 0.027(2) 0.0231(19) 0.0005(16) 0.0073(15) 0.0048(16)
C21 0.0205(19) 0.025(2) 0.0224(19) 0.0045(16) 0.0047(14) -0.0009(16)
C22 0.022(2) 0.016(2) 0.0183(17) 0.0057(14) 0.0002(14) 0.0014(15)
C23 0.028(2) 0.021(2) 0.0205(19) 0.0003(15) 0.0040(15) -0.0005(16)
C24 0.035(2) 0.033(2) 0.023(2) -0.0008(17) -0.0020(16) -0.0045(19)
C25 0.024(2) 0.032(2) 0.036(2) -0.0001(18) 0.0076(16) -0.0030(18)
C26 0.035(2) 0.039(3) 0.029(2) 0.0109(18) 0.0103(17) -0.0010(19)
C27 0.054(3) 0.091(4) 0.036(3) 0.016(3) 0.025(2) -0.015(3)
C28 0.087(4) 0.048(3) 0.046(3) 0.028(2) 0.032(3) 0.022(3)
C29 0.022(2) 0.026(2) 0.026(2) 0.0013(16) 0.0073(15) -0.0033(16)
C30 0.027(2) 0.056(3) 0.028(2) 0.0022(19) 0.0002(16) -0.004(2)
C31 0.054(3) 0.038(3) 0.048(3) -0.014(2) 0.001(2) -0.007(2)
C32 0.0219(19) 0.020(2) 0.0209(18) -0.0040(15) 0.0071(14) 0.0010(16)
C33 0.032(2) 0.028(2) 0.025(2) -0.0056(16) 0.0025(16) -0.0034(17)
C34 0.033(2) 0.027(2) 0.034(2) 0.0037(17) 0.0045(17) -0.0032(18)
C35 0.029(2) 0.037(3) 0.025(2) -0.0070(17) 0.0148(16) -0.0048(18)
C36 0.093(4) 0.051(3) 0.030(2) 0.012(2) 0.035(2) 0.023(3)
C37 0.048(3) 0.045(3) 0.027(2) -0.0063(19) 0.0140(18) 0.005(2)
C38 0.026(2) 0.023(2) 0.0177(18) 0.0006(15) 0.0014(14) -0.0023(16)
C39 0.025(2) 0.025(2) 0.0236(19) -0.0033(16) 0.0020(14) -0.0021(17)
C40 0.049(3) 0.039(3) 0.023(2) 0.0077(18) -0.0087(17) -0.015(2)
C41 0.050(3) 0.034(3) 0.029(2) 0.0023(18) 0.0106(18) 0.011(2)
N1 0.0196(15) 0.0171(16) 0.0141(14) -0.0006(11) 0.0029(11) -0.0039(13)
N2 0.0176(15) 0.0190(17) 0.0131(14) 0.0016(12) 0.0028(11) -0.0021(13)
Cl1 0.0251(5) 0.0258(5) 0.0198(4) -0.0047(4) 0.0037(3) -0.0010(4)
Cl2 0.0233(5) 0.0303(5) 0.0229(5) 0.0065(4) 0.0089(3) -0.0009(4)
Cl3 0.0400(7) 0.0817(10) 0.0715(9) 0.0167(7) 0.0220(6) 0.0031(7)
Cl4 0.1538(15) 0.0419(8) 0.0424(7) -0.0013(6) 0.0349(8) 0.0229(8)
Cl5 0.0396(6) 0.0568(8) 0.0349(6) -0.0008(5) 0.0095(4) -0.0061(5)
Zn1 0.0210(2) 0.0209(2) 0.01201(19) 0.00024(17) 0.00500(14) -0.00018(18)

loop_
_atom_type_symbol
_atom_type_description
_atom_type_scat_dispersion_real
_atom_type_scat_dispersion_imag
_atom_type_scat_source
C C 0.0033 0.0016 'International Tables Vol C Tables 4.2.6.8 and 6.1.1.4'
H H 0.0000 0.0000 'International Tables Vol C Tables 4.2.6.8 and 6.1.1.4'
N N 0.0061 0.0033 'International Tables Vol C Tables 4.2.6.8 and 6.1.1.4'
Cl Cl 0.1484 0.1585 'International Tables Vol C Tables 4.2.6.8 and 6.1.1.4'
Zn Zn 0.2839 1.4301 'International Tables Vol C Tables 4.2.6.8 and 6.1.1.4'

loop_
_geom_angle_atom_site_label_1
_geom_angle_atom_site_label_2
_geom_angle_atom_site_label_3
_geom_angle
_geom_angle_site_symmetry_1
_geom_angle_site_symmetry_3
_geom_angle_publ_flag
N1 C1 C2 121.1(3) . . ?
N1 C1 C17 117.4(3) . . ?
C2 C1 C17 121.5(3) . . ?
C3 C2 C1 119.3(3) . . ?
C3 C2 H2 120.3 . . ?
C1 C2 H2 120.3 . . ?
C2 C3 C4 119.8(3) . . ?
C2 C3 H3 120.1 . . ?
C4 C3 H3 120.1 . . ?
C3 C4 C5 118.8(3) . . ?
C3 C4 H4 120.6 . . ?
C5 C4 H4 120.6 . . ?
N1 C5 C4 121.4(3) . . ?
N1 C5 C6 115.5(3) . . ?
C4 C5 C6 123.1(3) . . ?
N2 C6 C7 120.9(3) . . ?
N2 C6 C5 116.4(3) . . ?
C7 C6 C5 122.6(3) . . ?
C8 C7 C6 118.8(3) . . ?
C8 C7 H7 120.6 . . ?
C6 C7 H7 120.6 . . ?
C9 C8 C7 120.1(3) . . ?
C9 C8 H8 120.0 . . ?
C7 C8 H8 120.0 . . ?
C8 C9 C10 119.3(3) . . ?
C8 C9 H9 120.3 . . ?
C10 C9 H9 120.3 . . ?
N2 C10 C9 120.9(3) . . ?
N2 C10 C11 116.8(3) . . ?
C9 C10 C11 122.1(3) . . ?
C16 C11 C12 121.2(3) . . ?
C16 C11 C10 117.9(3) . . ?
C12 C11 C10 120.9(3) . . ?
C13 C12 C11 118.2(3) . . ?
C13 C12 C23 121.1(3) . . ?
C11 C12 C23 120.6(3) . . ?
C14 C13 C12 121.9(3) . . ?
C14 C13 H13 119.0 . . ?
C12 C13 H13 119.0 . . ?
C13 C14 C15 118.7(3) . . ?
C13 C14 C26 118.4(3) . . ?
C15 C14 C26 122.9(3) . . ?
C14 C15 C16 122.0(3) . . ?
C14 C15 H15 119.0 . . ?
C16 C15 H15 119.0 . . ?
C15 C16 C11 117.9(3) . . ?
C15 C16 C29 119.8(3) . . ?
C11 C16 C29 122.4(3) . . ?
C18 C17 C22 120.9(3) . . ?
C18 C17 C1 119.1(3) . . ?
C22 C17 C1 120.0(3) . . ?
C17 C18 C19 118.4(3) . . ?
C17 C18 C32 122.4(3) . . ?
C19 C18 C32 119.2(3) . . ?
C20 C19 C18 121.4(3) . . ?
C20 C19 H19 119.3 . . ?
C18 C19 H19 119.3 . . ?
C21 C20 C19 119.0(3) . . ?
C21 C20 C35 120.1(3) . . ?
C19 C20 C35 120.7(3) . . ?
C20 C21 C22 122.0(3) . . ?
C20 C21 H21 119.0 . . ?
C22 C21 H21 119.0 . . ?
C21 C22 C17 118.2(3) . . ?
C21 C22 C38 120.8(3) . . ?
C17 C22 C38 120.9(3) . . ?
C12 C23 C24 114.7(3) . . ?
C12 C23 C25 109.4(3) . . ?
C24 C23 C25 109.2(3) . . ?
C12 C23 H23 107.8 . . ?
C24 C23 H23 107.8 . . ?
C25 C23 H23 107.8 . . ?
C23 C24 H24A 109.5 . . ?
C23 C24 H24B 109.5 . . ?
H24A C24 H24B 109.5 . . ?
C23 C24 H24C 109.5 . . ?
H24A C24 H24C 109.5 . . ?
H24B C24 H24C 109.5 . . ?
C23 C25 H25A 109.5 . . ?
C23 C25 H25B 109.5 . . ?
H25A C25 H25B 109.5 . . ?
C23 C25 H25C 109.5 . . ?
H25A C25 H25C 109.5 . . ?
H25B C25 H25C 109.5 . . ?
C27 C26 C28 113.4(4) . . ?
C27 C26 C14 114.2(3) . . ?
C28 C26 C14 110.8(3) . . ?
C27 C26 H26 105.9 . . ?
C28 C26 H26 105.9 . . ?
C14 C26 H26 105.9 . . ?
C26 C27 H27A 109.5 . . ?
C26 C27 H27B 109.5 . . ?
H27A C27 H27B 109.5 . . ?
C26 C27 H27C 109.5 . . ?
H27A C27 H27C 109.5 . . ?
H27B C27 H27C 109.5 . . ?
C26 C28 H28A 109.5 . . ?
C26 C28 H28B 109.5 . . ?
H28A C28 H28B 109.5 . . ?
C26 C28 H28C 109.5 . . ?
H28A C28 H28C 109.5 . . ?
H28B C28 H28C 109.5 . . ?
C16 C29 C31 110.0(3) . . ?
C16 C29 C30 112.5(3) . . ?
C31 C29 C30 111.1(3) . . ?
C16 C29 H29 107.7 . . ?
C31 C29 H29 107.7 . . ?
C30 C29 H29 107.7 . . ?
C29 C30 H30A 109.5 . . ?
C29 C30 H30B 109.5 . . ?
H30A C30 H30B 109.5 . . ?
C29 C30 H30C 109.5 . . ?
H30A C30 H30C 109.5 . . ?
H30B C30 H30C 109.5 . . ?
C29 C31 H31A 109.5 . . ?
C29 C31 H31B 109.5 . . ?
H31A C31 H31B 109.5 . . ?
C29 C31 H31C 109.5 . . ?
H31A C31 H31C 109.5 . . ?
H31B C31 H31C 109.5 . . ?
C18 C32 C34 110.7(3) . . ?
C18 C32 C33 113.0(3) . . ?
C34 C32 C33 109.7(3) . . ?
C18 C32 H32 107.7 . . ?
C34 C32 H32 107.7 . . ?
C33 C32 H32 107.7 . . ?
C32 C33 H33A 109.5 . . ?
C32 C33 H33B 109.5 . . ?
H33A C33 H33B 109.5 . . ?
C32 C33 H33C 109.5 . . ?
H33A C33 H33C 109.5 . . ?
H33B C33 H33C 109.5 . . ?
C32 C34 H34A 109.5 . . ?
C32 C34 H34B 109.5 . . ?
H34A C34 H34B 109.5 . . ?
C32 C34 H34C 109.5 . . ?
H34A C34 H34C 109.5 . . ?
H34B C34 H34C 109.5 . . ?
C37 C35 C20 113.3(3) . . ?
C37 C35 C36 109.8(3) . . ?
C20 C35 C36 109.6(3) . . ?
C37 C35 H35 108.0 . . ?
C20 C35 H35 108.0 . . ?
C36 C35 H35 108.0 . . ?
C35 C36 H36A 109.5 . . ?
C35 C36 H36B 109.5 . . ?
H36A C36 H36B 109.5 . . ?
C35 C36 H36C 109.5 . . ?
H36A C36 H36C 109.5 . . ?
H36B C36 H36C 109.5 . . ?
C35 C37 H37A 109.5 . . ?
C35 C37 H37B 109.5 . . ?
H37A C37 H37B 109.5 . . ?
C35 C37 H37C 109.5 . . ?
H37A C37 H37C 109.5 . . ?
H37B C37 H37C 109.5 . . ?
C39 C38 C22 113.8(3) . . ?
C39 C38 C40 109.5(3) . . ?
C22 C38 C40 110.7(3) . . ?
C39 C38 H38 107.5 . . ?
C22 C38 H38 107.5 . . ?
C40 C38 H38 107.5 . . ?
C38 C39 H39A 109.5 . . ?
C38 C39 H39B 109.5 . . ?
H39A C39 H39B 109.5 . . ?
C38 C39 H39C 109.5 . . ?
H39A C39 H39C 109.5 . . ?
H39B C39 H39C 109.5 . . ?
C38 C40 H40A 109.5 . . ?
C38 C40 H40B 109.5 . . ?
H40A C40 H40B 109.5 . . ?
C38 C40 H40C 109.5 . . ?
H40A C40 H40C 109.5 . . ?
H40B C40 H40C 109.5 . . ?
Cl4 C41 Cl3 110.9(2) . . ?
Cl4 C41 Cl5 109.8(2) . . ?
Cl3 C41 Cl5 110.1(2) . . ?
Cl4 C41 H41 108.7 . . ?
Cl3 C41 H41 108.7 . . ?
Cl5 C41 H41 108.7 . . ?
C1 N1 C5 119.6(3) . . ?
C1 N1 Zn1 126.5(2) . . ?
C5 N1 Zn1 113.2(2) . . ?
C10 N2 C6 119.9(3) . . ?
C10 N2 Zn1 127.1(2) . . ?
C6 N2 Zn1 112.9(2) . . ?
N1 Zn1 N2 79.72(10) . . ?
N1 Zn1 Cl2 122.92(8) . . ?
N2 Zn1 Cl2 114.79(8) . . ?
N1 Zn1 Cl1 104.10(8) . . ?
N2 Zn1 Cl1 111.54(8) . . ?
Cl2 Zn1 Cl1 117.71(4) . . ?

loop_
_geom_bond_atom_site_label_1
_geom_bond_atom_site_label_2
_geom_bond_distance
_geom_bond_site_symmetry_2
_geom_bond_publ_flag
C1 N1 1.344(4) . ?
C1 C2 1.391(5) . ?
C1 C17 1.503(4) . ?
C2 C3 1.383(5) . ?
C2 H2 0.9500 . ?
C3 C4 1.383(5) . ?
C3 H3 0.9500 . ?
C4 C5 1.385(5) . ?
C4 H4 0.9500 . ?
C5 N1 1.368(4) . ?
C5 C6 1.480(5) . ?
C6 N2 1.360(4) . ?
C6 C7 1.394(5) . ?
C7 C8 1.377(5) . ?
C7 H7 0.9500 . ?
C8 C9 1.376(5) . ?
C8 H8 0.9500 . ?
C9 C10 1.390(5) . ?
C9 H9 0.9500 . ?
C10 N2 1.347(4) . ?
C10 C11 1.506(4) . ?
C11 C16 1.400(5) . ?
C11 C12 1.411(4) . ?
C12 C13 1.387(4) . ?
C12 C23 1.517(5) . ?
C13 C14 1.385(5) . ?
C13 H13 0.9500 . ?
C14 C15 1.387(5) . ?
C14 C26 1.533(5) . ?
C15 C16 1.398(5) . ?
C15 H15 0.9500 . ?
C16 C29 1.524(5) . ?
C17 C18 1.401(4) . ?
C17 C22 1.414(5) . ?
C18 C19 1.403(5) . ?
C18 C32 1.515(5) . ?
C19 C20 1.394(5) . ?
C19 H19 0.9500 . ?
C20 C21 1.381(5) . ?
C20 C35 1.527(5) . ?
C21 C22 1.394(5) . ?
C21 H21 0.9500 . ?
C22 C38 1.529(5) . ?
C23 C24 1.520(5) . ?
C23 C25 1.529(5) . ?
C23 H23 1.0000 . ?
C24 H24A 0.9800 . ?
C24 H24B 0.9800 . ?
C24 H24C 0.9800 . ?
C25 H25A 0.9800 . ?
C25 H25B 0.9800 . ?
C25 H25C 0.9800 . ?
C26 C27 1.497(6) . ?
C26 C28 1.515(6) . ?
C26 H26 1.0000 . ?
C27 H27A 0.9800 . ?
C27 H27B 0.9800 . ?
C27 H27C 0.9800 . ?
C28 H28A 0.9800 . ?
C28 H28B 0.9800 . ?
C28 H28C 0.9800 . ?
C29 C31 1.526(5) . ?
C29 C30 1.527(5) . ?
C29 H29 1.0000 . ?
C30 H30A 0.9800 . ?
C30 H30B 0.9800 . ?
C30 H30C 0.9800 . ?
C31 H31A 0.9800 . ?
C31 H31B 0.9800 . ?
C31 H31C 0.9800 . ?
C32 C34 1.527(5) . ?
C32 C33 1.533(5) . ?
C32 H32 1.0000 . ?
C33 H33A 0.9800 . ?
C33 H33B 0.9800 . ?
C33 H33C 0.9800 . ?
C34 H34A 0.9800 . ?
C34 H34B 0.9800 . ?
C34 H34C 0.9800 . ?
C35 C37 1.513(5) . ?
C35 C36 1.535(6) . ?
C35 H35 1.0000 . ?
C36 H36A 0.9800 . ?
C36 H36B 0.9800 . ?
C36 H36C 0.9800 . ?
C37 H37A 0.9800 . ?
C37 H37B 0.9800 . ?
C37 H37C 0.9800 . ?
C38 C39 1.523(5) . ?
C38 C40 1.536(5) . ?
C38 H38 1.0000 . ?
C39 H39A 0.9800 . ?
C39 H39B 0.9800 . ?
C39 H39C 0.9800 . ?
C40 H40A 0.9800 . ?
C40 H40B 0.9800 . ?
C40 H40C 0.9800 . ?
C41 Cl4 1.749(4) . ?
C41 Cl3 1.758(4) . ?
C41 Cl5 1.760(4) . ?
C41 H41 1.0000 . ?
N1 Zn1 2.080(3) . ?
N2 Zn1 2.093(3) . ?
Cl1 Zn1 2.2298(9) . ?
Cl2 Zn1 2.1833(9) . ?
